data_1574634
loop_
_publ_author_name
'Naghiyev, Farid N.'
'H\"okelek, Tuncer'
'Khrustalev, Victor N.'
'Khalilov, Ali N.'
'Belay, Alebel N.'

_publ_section_title
;
 2&#x2032;-Amino-5&#x2032;-benzoyl-5-bromo-6&#x2032;-methyl-2-oxospiro[indoline-3,4&#x2032;-pyran]-3&#x2032;-carbonitrile
;
_journal_coeditor_code HB4511
_journal_issue 5
_journal_name_full IUCrData
_journal_page_first x250374
_journal_paper_doi 10.1107/S2414314625003748
_journal_volume 10
_journal_year 2025
_chemical_formula_iupac 'C21 H14 Br N3 O3'
_chemical_formula_moiety 'C21 H14 Br N3 O3'
_chemical_formula_sum 'C21 H14 Br N3 O3'
_chemical_formula_weight 436.26
_chemical_name_systematic 2'-Amino-5'-benzoyl-5-bromo-6'-methyl-2-oxospiro[indoline-3,4'-pyran]-3'-carbonitrile
_space_group_crystal_system triclinic
_space_group_IT_number 2
_space_group_name_Hall '-P 1'
_space_group_name_H-M_alt 'P -1'
_atom_sites_solution_hydrogens mixed
_atom_sites_solution_primary dual
_audit_creation_method SHELXL-2018/3
_cell_angle_alpha 97.593(2)
_cell_angle_beta 104.947(2)
_cell_angle_gamma 94.357(2)
_cell_formula_units_Z 2
_cell_length_a 7.4809(2)
_cell_length_b 10.5655(2)
_cell_length_c 12.0412(3)
_cell_measurement_reflns_used 15969
_cell_measurement_temperature 100(2)
_cell_measurement_theta_max 76.957
_cell_measurement_theta_min 4.239
_cell_volume 905.43(4)
_computing_cell_refinement
;
CrysAlisPro 1.171.41.117a (Rigaku OD, 2021)
;
_computing_data_collection
;
CrysAlisPro 1.171.41.117a (Rigaku OD, 2021)
;
_computing_data_reduction
;
CrysAlisPro 1.171.41.117a (Rigaku OD, 2021)
;
_computing_molecular_graphics
;
<i>ORTEP-3</i> for Windows (Farrugia, 2012)
;
_computing_publication_material
;
WinGX publication routines (Farrugia, 2012) and PLATON (Spek,
2020)
;
_computing_structure_refinement
;
<i>SHELXL2018/3</i> (Sheldrick, 2015b)
;
_computing_structure_solution
;
<i>SHELXT</i> (Sheldrick, 2015a)
;
_diffrn_ambient_temperature 100(2)
_diffrn_measured_fraction_theta_full 0.999
_diffrn_measured_fraction_theta_max 0.992
_diffrn_measurement_device_type 'XtaLAB Synergy, Dualflex, HyPix CCD diffractometer'
_diffrn_measurement_method '\f and \w'
_diffrn_radiation_type CuK\a
_diffrn_radiation_wavelength 1.54184
_diffrn_reflns_av_R_equivalents 0.0558
_diffrn_reflns_av_unetI/netI 0.0316
_diffrn_reflns_limit_h_max 9
_diffrn_reflns_limit_h_min -9
_diffrn_reflns_limit_k_max 13
_diffrn_reflns_limit_k_min -11
_diffrn_reflns_limit_l_max 15
_diffrn_reflns_limit_l_min -15
_diffrn_reflns_number 23470
_diffrn_reflns_theta_full 67.684
_diffrn_reflns_theta_max 77.834
_diffrn_reflns_theta_min 3.848
_diffrn_source 'micro-focus sealed X-ray tube'
_exptl_absorpt_coefficient_mu 3.342
_exptl_absorpt_correction_T_max 1.000
_exptl_absorpt_correction_T_min 0.772
_exptl_absorpt_correction_type multi-scan
_exptl_crystal_colour colourless
_exptl_crystal_density_diffrn 1.600
_exptl_crystal_description prism
_exptl_crystal_F_000 440
_exptl_crystal_size_max 0.190
_exptl_crystal_size_mid 0.150
_exptl_crystal_size_min 0.130
_refine_diff_density_max 1.251
_refine_diff_density_min -0.666
_refine_ls_extinction_method none
_refine_ls_goodness_of_fit_ref 1.069
_refine_ls_hydrogen_treatment mixed
_refine_ls_matrix_type full
_refine_ls_number_parameters 266
_refine_ls_number_reflns 3833
_refine_ls_number_restraints 1
_refine_ls_restrained_S_all 1.069
_refine_ls_R_factor_all 0.0416
_refine_ls_R_factor_gt 0.0403
_refine_ls_shift/su_max 0.001
_refine_ls_shift/su_mean 0.000
_refine_ls_structure_factor_coef Fsqd
_refine_ls_weighting_details 'w=1/[\s^2^(Fo^2^)+(0.0797P)^2^+0.5890P] where P=(Fo^2^+2Fc^2^)/3'
_refine_ls_weighting_scheme calc
_refine_ls_wR_factor_gt 0.1157
_refine_ls_wR_factor_ref 0.1173
_reflns_number_gt 3637
_reflns_number_total 3833
_reflns_threshold_expression 'I > 2\s(I)'
_cod_data_source_file hb4511.cif
_cod_data_source_block I
_cod_database_code 1574634
_shelx_space_group_comment
;
The symmetry employed for this shelxl refinement is uniquely defined
by the following loop, which should always be used as a source of
symmetry information in preference to the above space-group names.
They are only intended as comments.
;
_shelx_estimated_absorpt_t_min 0.569
_shelx_estimated_absorpt_t_max 0.671

loop_
_space_group_symop_operation_xyz
'x, y, z'
'-x, -y, -z'

loop_
_atom_site_type_symbol
_atom_site_label
_atom_site_fract_x
_atom_site_fract_y
_atom_site_fract_z
_atom_site_U_iso_or_equiv
_atom_site_adp_type
_atom_site_calc_flag
_atom_site_occupancy
_atom_site_disorder_assembly
_atom_site_disorder_group
Br Br1 -0.16061(4) 0.19367(2) 0.39177(2) 0.03246(13) Uani d 1 . .
O O1 0.5377(2) 0.33126(14) 0.99795(13) 0.0199(3) Uani d 1 . .
O O2 0.4954(2) -0.04326(14) 0.82672(13) 0.0199(3) Uani d 1 . .
O O3 0.5431(3) 0.19720(16) 0.57324(15) 0.0297(4) Uani d 1 . .
N N1 0.3204(3) 0.42221(17) 0.86972(16) 0.0191(4) Uani d 1 . .
N N2 0.2919(3) -0.11430(18) 0.91685(17) 0.0216(4) Uani d 1 . .
N N3 0.0061(3) 0.14095(18) 0.95428(18) 0.0264(4) Uani d 1 . .
C C2 0.4187(3) 0.32603(19) 0.90471(18) 0.0179(4) Uani d 1 . .
C C3 0.3504(3) 0.20421(19) 0.81000(17) 0.0180(4) Uani d 1 . .
C C3A 0.2025(3) 0.25501(19) 0.72040(18) 0.0184(4) Uani d 1 . .
C C4 0.0972(3) 0.1946(2) 0.61193(19) 0.0226(4) Uani d 1 . .
H H4 0.105096 0.107259 0.584491 0.027 Uiso calc 1 . .
C C5 -0.0213(3) 0.2680(2) 0.54460(19) 0.0234(4) Uani d 1 . .
C C6 -0.0356(3) 0.3954(2) 0.58398(19) 0.0223(4) Uani d 1 . .
H H6 -0.121526 0.441296 0.536771 0.027 Uiso calc 1 . .
C C7 0.0755(3) 0.4567(2) 0.69262(19) 0.0212(4) Uani d 1 . .
H H7 0.069938 0.544530 0.719706 0.025 Uiso calc 1 . .
C C7A 0.1936(3) 0.38420(19) 0.75885(18) 0.0185(4) Uani d 1 . .
C C8 0.3499(3) -0.01640(19) 0.87053(18) 0.0189(4) Uani d 1 . .
C C9 0.2749(3) 0.09743(19) 0.86361(18) 0.0187(4) Uani d 1 . .
C C10 0.5006(3) 0.1573(2) 0.75533(18) 0.0196(4) Uani d 1 . .
C C11 0.5590(3) 0.0417(2) 0.76235(18) 0.0198(4) Uani d 1 . .
C C12 0.1265(3) 0.12001(19) 0.91351(18) 0.0203(4) Uani d 1 . .
C C13 0.5570(3) 0.2399(2) 0.67443(19) 0.0211(4) Uani d 1 . .
C C14 0.6205(3) 0.3790(2) 0.72057(19) 0.0209(4) Uani d 1 . .
C C15 0.7485(3) 0.4173(2) 0.8292(2) 0.0223(4) Uani d 1 . .
H H15 0.796058 0.355165 0.875757 0.027 Uiso calc 1 . .
C C16 0.8059(3) 0.5482(2) 0.8687(2) 0.0261(5) Uani d 1 . .
H H16 0.894582 0.575313 0.941940 0.031 Uiso calc 1 . .
C C17 0.7333(4) 0.6387(2) 0.8010(2) 0.0303(5) Uani d 1 . .
H H17 0.770599 0.727597 0.829038 0.036 Uiso calc 1 . .
C C18 0.6066(4) 0.6001(2) 0.6925(2) 0.0310(5) Uani d 1 . .
H H18 0.557758 0.662435 0.646495 0.037 Uiso calc 1 . .
C C19 0.5516(3) 0.4701(2) 0.6518(2) 0.0255(5) Uani d 1 . .
H H19 0.467016 0.443225 0.577082 0.031 Uiso calc 1 . .
C C20 0.6925(3) -0.0187(2) 0.7052(2) 0.0250(4) Uani d 1 . .
H H20A 0.783428 -0.055909 0.762348 0.038 Uiso calc 1 . .
H H20B 0.757510 0.046499 0.674309 0.038 Uiso calc 1 . .
H H20C 0.624564 -0.086614 0.641448 0.038 Uiso calc 1 . .
H H1 0.351(4) 0.4971(19) 0.907(2) 0.025(7) Uiso d 1 . .
H H2A 0.360(5) -0.165(3) 0.929(3) 0.025(7) Uiso d 1 . .
H H2B 0.204(5) -0.110(3) 0.949(3) 0.024(7) Uiso d 1 . .

loop_
_atom_site_aniso_label
_atom_site_aniso_U_11
_atom_site_aniso_U_22
_atom_site_aniso_U_33
_atom_site_aniso_U_12
_atom_site_aniso_U_13
_atom_site_aniso_U_23
Br1 0.03811(18) 0.02869(18) 0.01956(16) 0.00059(11) -0.00948(11) 0.00112(11)
O1 0.0246(7) 0.0147(6) 0.0158(7) -0.0005(5) -0.0021(6) 0.0022(5)
O2 0.0242(7) 0.0134(7) 0.0194(7) 0.0008(5) 0.0011(6) 0.0036(5)
O3 0.0422(10) 0.0234(8) 0.0209(8) -0.0019(7) 0.0068(7) 0.0005(6)
N1 0.0241(8) 0.0123(8) 0.0164(8) -0.0012(7) -0.0005(7) 0.0000(6)
N2 0.0258(9) 0.0146(9) 0.0221(9) 0.0017(7) 0.0012(8) 0.0056(7)
N3 0.0296(10) 0.0190(9) 0.0302(10) 0.0010(7) 0.0074(8) 0.0048(7)
C2 0.0218(9) 0.0132(9) 0.0164(9) -0.0024(7) 0.0022(8) 0.0030(7)
C3 0.0229(9) 0.0123(9) 0.0143(9) -0.0018(7) -0.0018(8) 0.0014(7)
C3A 0.0213(9) 0.0137(9) 0.0175(9) -0.0008(7) 0.0003(8) 0.0045(7)
C4 0.0266(10) 0.0179(10) 0.0187(10) -0.0010(8) -0.0009(8) 0.0022(8)
C5 0.0252(10) 0.0228(10) 0.0165(10) -0.0031(8) -0.0025(8) 0.0023(8)
C6 0.0229(10) 0.0221(10) 0.0207(10) 0.0031(8) 0.0013(8) 0.0082(8)
C7 0.0251(10) 0.0152(9) 0.0213(10) 0.0014(8) 0.0027(8) 0.0037(8)
C7A 0.0206(9) 0.0161(9) 0.0157(9) -0.0017(7) 0.0007(8) 0.0015(7)
C8 0.0209(9) 0.0138(9) 0.0156(9) -0.0028(7) -0.0039(7) 0.0003(7)
C9 0.0230(10) 0.0130(9) 0.0159(9) -0.0015(7) -0.0012(8) 0.0019(7)
C10 0.0226(9) 0.0158(9) 0.0159(9) -0.0023(7) -0.0004(8) 0.0008(7)
C11 0.0233(9) 0.0159(9) 0.0152(9) -0.0037(7) -0.0014(8) 0.0009(7)
C12 0.0262(10) 0.0113(9) 0.0186(10) -0.0015(7) -0.0020(8) 0.0031(7)
C13 0.0232(10) 0.0195(10) 0.0178(10) 0.0001(8) 0.0012(8) 0.0028(8)
C14 0.0235(10) 0.0186(10) 0.0204(10) -0.0002(8) 0.0057(8) 0.0040(8)
C15 0.0256(10) 0.0191(10) 0.0215(10) 0.0006(8) 0.0048(8) 0.0044(8)
C16 0.0296(11) 0.0219(11) 0.0239(11) -0.0046(9) 0.0057(9) 0.0005(9)
C17 0.0395(13) 0.0159(10) 0.0331(13) -0.0026(9) 0.0088(11) 0.0009(9)
C18 0.0409(13) 0.0207(11) 0.0307(12) 0.0036(10) 0.0063(11) 0.0087(9)
C19 0.0295(11) 0.0230(11) 0.0233(11) 0.0021(9) 0.0050(9) 0.0064(9)
C20 0.0279(11) 0.0190(10) 0.0257(11) 0.0013(8) 0.0039(9) 0.0023(8)

loop_
_atom_type_symbol
_atom_type_description
_atom_type_scat_dispersion_real
_atom_type_scat_dispersion_imag
_atom_type_scat_source
C C 0.0181 0.0091 'International Tables Vol C Tables 4.2.6.8 and 6.1.1.4'
H H 0.0000 0.0000 'International Tables Vol C Tables 4.2.6.8 and 6.1.1.4'
Br Br -0.6763 1.2805 'International Tables Vol C Tables 4.2.6.8 and 6.1.1.4'
N N 0.0311 0.0180 'International Tables Vol C Tables 4.2.6.8 and 6.1.1.4'
O O 0.0492 0.0322 'International Tables Vol C Tables 4.2.6.8 and 6.1.1.4'

loop_
_geom_angle_atom_site_label_1
_geom_angle_atom_site_label_2
_geom_angle_atom_site_label_3
_geom_angle_site_symmetry_1
_geom_angle_site_symmetry_3
_geom_angle
_geom_angle_publ_flag
C8 O2 C11 . . 119.18(16) ?
C2 N1 C7A . . 111.69(17) ?
C2 N1 H1 . . 120(2) ?
C7A N1 H1 . . 127(2) ?
C8 N2 H2A . . 115(2) ?
C8 N2 H2B . . 121(2) ?
H2A N2 H2B . . 121(3) ?
O1 C2 N1 . . 125.97(19) ?
O1 C2 C3 . . 125.24(18) ?
N1 C2 C3 . . 108.74(17) ?
C9 C3 C3A . . 113.82(17) ?
C9 C3 C10 . . 109.35(17) ?
C3A C3 C10 . . 109.87(17) ?
C9 C3 C2 . . 108.90(16) ?
C3A C3 C2 . . 100.89(16) ?
C10 C3 C2 . . 113.91(17) ?
C4 C3A C7A . . 121.2(2) ?
C4 C3A C3 . . 129.27(19) ?
C7A C3A C3 . . 109.29(18) ?
C3A C4 C5 . . 116.8(2) ?
C3A C4 H4 . . 121.6 ?
C5 C4 H4 . . 121.6 ?
C6 C5 C4 . . 122.2(2) ?
C6 C5 Br1 . . 118.69(17) ?
C4 C5 Br1 . . 119.03(17) ?
C5 C6 C7 . . 120.4(2) ?
C5 C6 H6 . . 119.8 ?
C7 C6 H6 . . 119.8 ?
C7A C7 C6 . . 117.2(2) ?
C7A C7 H7 . . 121.4 ?
C6 C7 H7 . . 121.4 ?
C7 C7A C3A . . 122.0(2) ?
C7 C7A N1 . . 128.69(19) ?
C3A C7A N1 . . 109.33(18) ?
N2 C8 O2 . . 111.49(19) ?
N2 C8 C9 . . 126.3(2) ?
O2 C8 C9 . . 122.24(19) ?
C8 C9 C12 . . 119.15(19) ?
C8 C9 C3 . . 122.83(19) ?
C12 C9 C3 . . 117.95(18) ?
C11 C10 C13 . . 120.5(2) ?
C11 C10 C3 . . 123.11(19) ?
C13 C10 C3 . . 115.54(18) ?
C10 C11 O2 . . 122.49(19) ?
C10 C11 C20 . . 128.1(2) ?
O2 C11 C20 . . 109.42(17) ?
N3 C12 C9 . . 178.7(2) ?
O3 C13 C14 . . 120.62(19) ?
O3 C13 C10 . . 121.6(2) ?
C14 C13 C10 . . 117.71(18) ?
C19 C14 C15 . . 120.4(2) ?
C19 C14 C13 . . 118.6(2) ?
C15 C14 C13 . . 121.00(19) ?
C14 C15 C16 . . 119.3(2) ?
C14 C15 H15 . . 120.4 ?
C16 C15 H15 . . 120.4 ?
C17 C16 C15 . . 120.0(2) ?
C17 C16 H16 . . 120.0 ?
C15 C16 H16 . . 120.0 ?
C16 C17 C18 . . 120.5(2) ?
C16 C17 H17 . . 119.7 ?
C18 C17 H17 . . 119.7 ?
C19 C18 C17 . . 119.7(2) ?
C19 C18 H18 . . 120.2 ?
C17 C18 H18 . . 120.2 ?
C18 C19 C14 . . 120.0(2) ?
C18 C19 H19 . . 120.0 ?
C14 C19 H19 . . 120.0 ?
C11 C20 H20A . . 109.5 ?
C11 C20 H20B . . 109.5 ?
H20A C20 H20B . . 109.5 ?
C11 C20 H20C . . 109.5 ?
H20A C20 H20C . . 109.5 ?
H20B C20 H20C . . 109.5 ?

loop_
_geom_bond_atom_site_label_1
_geom_bond_atom_site_label_2
_geom_bond_site_symmetry_2
_geom_bond_distance
_geom_bond_publ_flag
Br1 C5 . 1.896(2) ?
O1 C2 . 1.232(3) ?
O2 C8 . 1.359(3) ?
O2 C11 . 1.394(2) ?
O3 C13 . 1.217(3) ?
N1 C2 . 1.348(3) ?
N1 C7A . 1.411(3) ?
N1 H1 . 0.839(18) ?
N2 C8 . 1.334(3) ?
N2 H2A . 0.77(4) ?
N2 H2B . 0.84(3) ?
N3 C12 . 1.154(3) ?
C2 C3 . 1.559(3) ?
C3 C9 . 1.514(3) ?
C3 C3A . 1.518(3) ?
C3 C10 . 1.524(3) ?
C3A C4 . 1.381(3) ?
C3A C7A . 1.394(3) ?
C4 C5 . 1.394(3) ?
C4 H4 . 0.9500 ?
C5 C6 . 1.389(3) ?
C6 C7 . 1.398(3) ?
C6 H6 . 0.9500 ?
C7 C7A . 1.380(3) ?
C7 H7 . 0.9500 ?
C8 C9 . 1.369(3) ?
C9 C12 . 1.413(3) ?
C10 C11 . 1.333(3) ?
C10 C13 . 1.506(3) ?
C11 C20 . 1.488(3) ?
C13 C14 . 1.496(3) ?
C14 C19 . 1.394(3) ?
C14 C15 . 1.395(3) ?
C15 C16 . 1.398(3) ?
C15 H15 . 0.9500 ?
C16 C17 . 1.389(4) ?
C16 H16 . 0.9500 ?
C17 C18 . 1.390(4) ?
C17 H17 . 0.9500 ?
C18 C19 . 1.389(3) ?
C18 H18 . 0.9500 ?
C19 H19 . 0.9500 ?
C20 H20A . 0.9800 ?
C20 H20B . 0.9800 ?
C20 H20C . 0.9800 ?

loop_
_geom_hbond_atom_site_label_D
_geom_hbond_atom_site_label_H
_geom_hbond_atom_site_label_A
_geom_hbond_site_symmetry_A
_geom_hbond_distance_DH
_geom_hbond_distance_HA
_geom_hbond_distance_DA
_geom_hbond_angle_DHA
_geom_hbond_publ_flag
N1 H1 O1 2_667 0.839(18) 2.007(19) 2.839(2) 171(3) yes
N2 H2A O1 2_657 0.77(4) 2.17(4) 2.885(3) 155(3) yes
N2 H2B N3 2_557 0.84(3) 2.22(3) 3.043(3) 166(3) yes

loop_
_geom_torsion_atom_site_label_1
_geom_torsion_atom_site_label_2
_geom_torsion_atom_site_label_3
_geom_torsion_atom_site_label_4
_geom_torsion_site_symmetry_1
_geom_torsion_site_symmetry_2
_geom_torsion_site_symmetry_3
_geom_torsion_site_symmetry_4
_geom_torsion
_geom_torsion_publ_flag
C7A N1 C2 O1 . . . . -179.29(19) ?
C7A N1 C2 C3 . . . . -1.9(2) ?
O1 C2 C3 C9 . . . . 58.0(3) ?
N1 C2 C3 C9 . . . . -119.44(19) ?
O1 C2 C3 C3A . . . . 178.00(19) ?
N1 C2 C3 C3A . . . . 0.6(2) ?
O1 C2 C3 C10 . . . . -64.4(3) ?
N1 C2 C3 C10 . . . . 118.23(19) ?
C9 C3 C3A C4 . . . . -67.7(3) ?
C10 C3 C3A C4 . . . . 55.3(3) ?
C2 C3 C3A C4 . . . . 175.8(2) ?
C9 C3 C3A C7A . . . . 117.36(19) ?
C10 C3 C3A C7A . . . . -119.64(19) ?
C2 C3 C3A C7A . . . . 0.9(2) ?
C7A C3A C4 C5 . . . . -1.7(3) ?
C3 C3A C4 C5 . . . . -176.1(2) ?
C3A C4 C5 C6 . . . . -0.6(3) ?
C3A C4 C5 Br1 . . . . 176.89(16) ?
C4 C5 C6 C7 . . . . 2.5(3) ?
Br1 C5 C6 C7 . . . . -175.06(16) ?
C5 C6 C7 C7A . . . . -1.9(3) ?
C6 C7 C7A C3A . . . . -0.3(3) ?
C6 C7 C7A N1 . . . . 179.3(2) ?
C4 C3A C7A C7 . . . . 2.2(3) ?
C3 C3A C7A C7 . . . . 177.61(19) ?
C4 C3A C7A N1 . . . . -177.50(19) ?
C3 C3A C7A N1 . . . . -2.1(2) ?
C2 N1 C7A C7 . . . . -177.1(2) ?
C2 N1 C7A C3A . . . . 2.6(2) ?
C11 O2 C8 N2 . . . . 172.17(17) ?
C11 O2 C8 C9 . . . . -6.6(3) ?
N2 C8 C9 C12 . . . . 2.9(3) ?
O2 C8 C9 C12 . . . . -178.52(19) ?
N2 C8 C9 C3 . . . . 179.6(2) ?
O2 C8 C9 C3 . . . . -1.8(3) ?
C3A C3 C9 C8 . . . . 129.8(2) ?
C10 C3 C9 C8 . . . . 6.6(3) ?
C2 C3 C9 C8 . . . . -118.5(2) ?
C3A C3 C9 C12 . . . . -53.4(3) ?
C10 C3 C9 C12 . . . . -176.68(18) ?
C2 C3 C9 C12 . . . . 58.3(2) ?
C9 C3 C10 C11 . . . . -3.7(3) ?
C3A C3 C10 C11 . . . . -129.3(2) ?
C2 C3 C10 C11 . . . . 118.4(2) ?
C9 C3 C10 C13 . . . . 166.01(17) ?
C3A C3 C10 C13 . . . . 40.4(2) ?
C2 C3 C10 C13 . . . . -71.9(2) ?
C13 C10 C11 O2 . . . . -173.27(18) ?
C3 C10 C11 O2 . . . . -4.1(3) ?
C13 C10 C11 C20 . . . . 5.5(3) ?
C3 C10 C11 C20 . . . . 174.7(2) ?
C8 O2 C11 C10 . . . . 9.6(3) ?
C8 O2 C11 C20 . . . . -169.36(18) ?
C11 C10 C13 O3 . . . . 48.6(3) ?
C3 C10 C13 O3 . . . . -121.3(2) ?
C11 C10 C13 C14 . . . . -134.9(2) ?
C3 C10 C13 C14 . . . . 55.1(3) ?
O3 C13 C14 C19 . . . . 42.0(3) ?
C10 C13 C14 C19 . . . . -134.5(2) ?
O3 C13 C14 C15 . . . . -137.0(2) ?
C10 C13 C14 C15 . . . . 46.5(3) ?
C19 C14 C15 C16 . . . . 0.4(3) ?
C13 C14 C15 C16 . . . . 179.3(2) ?
C14 C15 C16 C17 . . . . 1.1(3) ?
C15 C16 C17 C18 . . . . -1.4(4) ?
C16 C17 C18 C19 . . . . 0.2(4) ?
C17 C18 C19 C14 . . . . 1.3(4) ?
C15 C14 C19 C18 . . . . -1.6(3) ?
C13 C14 C19 C18 . . . . 179.4(2) ?
